data_4505005
loop_
_publ_author_name
'Podesta, Thomas J.'
'Orpen, A. Guy'

_publ_section_title
;
 Tris(Pyridinium)Triazine in Crystal Synthesis of 3-Fold Symmetric
 Structures
;
_journal_issue 2
_journal_name_full 'Crystal Growth &amp; Design'
_journal_page_first 681
_journal_paper_doi 10.1021/cg049783g
_journal_volume 5
_journal_year 2005
_chemical_formula_sum 'C36 H30 Cl18 Fe4 N12'
_chemical_formula_weight 1492.26
_chemical_name_systematic
;
 ?
;
_space_group_IT_number 14
_symmetry_cell_setting monoclinic
_symmetry_space_group_name_Hall '-P 2ybc'
_symmetry_space_group_name_H-M 'P 1 21/c 1'
_atom_sites_solution_hydrogens geom
_atom_sites_solution_primary direct
_atom_sites_solution_secondary difmap
_audit_creation_method SHELXL-97
_cell_angle_alpha 90.00
_cell_angle_beta 95.302(2)
_cell_angle_gamma 90.00
_cell_formula_units_Z 4
_cell_length_a 13.8577(19)
_cell_length_b 15.899(2)
_cell_length_c 25.332(3)
_cell_measurement_reflns_used 236
_cell_measurement_temperature 173(2)
_cell_measurement_theta_max 26.811
_cell_measurement_theta_min 3.030
_cell_volume 5557.4(12)
_computing_cell_refinement 'Bruker SMART'
_computing_data_collection 'Bruker SMART'
_computing_data_reduction 'Bruker SHELXTL'
_computing_molecular_graphics 'Bruker SHELXTL'
_computing_publication_material 'Bruker SHELXTL'
_computing_structure_refinement 'SHELXL-97 (Sheldrick, 1997)'
_computing_structure_solution 'SHELXS-97 (Sheldrick, 1990)'
_diffrn_ambient_temperature 173(2)
_diffrn_measured_fraction_theta_full 0.999
_diffrn_measured_fraction_theta_max 0.999
_diffrn_measurement_device_type 'CCD area detector'
_diffrn_measurement_method 'phi and omega scans'
_diffrn_radiation_monochromator graphite
_diffrn_radiation_source 'fine-focus sealed tube'
_diffrn_radiation_type MoK\a
_diffrn_radiation_wavelength 0.71073
_diffrn_reflns_av_R_equivalents 0.0565
_diffrn_reflns_av_sigmaI/netI 0.0808
_diffrn_reflns_limit_h_max 16
_diffrn_reflns_limit_h_min -18
_diffrn_reflns_limit_k_max 11
_diffrn_reflns_limit_k_min -20
_diffrn_reflns_limit_l_max 32
_diffrn_reflns_limit_l_min -32
_diffrn_reflns_number 35621
_diffrn_reflns_theta_full 27.53
_diffrn_reflns_theta_max 27.53
_diffrn_reflns_theta_min 1.48
_exptl_absorpt_coefficient_mu 1.931
_exptl_absorpt_correction_T_max 0.825078
_exptl_absorpt_correction_T_min 0.674504
_exptl_absorpt_correction_type multi-scan
_exptl_absorpt_process_details 'SADABS (Sheldrick, 1996)'
_exptl_crystal_colour orange
_exptl_crystal_density_diffrn 1.784
_exptl_crystal_density_method 'not measured'
_exptl_crystal_description prism
_exptl_crystal_F_000 2960
_exptl_crystal_size_max 0.2
_exptl_crystal_size_mid 0.2
_exptl_crystal_size_min 0.2
_refine_diff_density_max 0.764
_refine_diff_density_min -0.635
_refine_diff_density_rms 0.087
_refine_ls_extinction_method none
_refine_ls_goodness_of_fit_ref 0.905
_refine_ls_hydrogen_treatment mixed
_refine_ls_matrix_type full
_refine_ls_number_parameters 631
_refine_ls_number_reflns 12771
_refine_ls_number_restraints 0
_refine_ls_restrained_S_all 0.905
_refine_ls_R_factor_all 0.0907
_refine_ls_R_factor_gt 0.0391
_refine_ls_shift/su_max 0.002
_refine_ls_shift/su_mean 0.000
_refine_ls_structure_factor_coef Fsqd
_refine_ls_weighting_details 'calc w=1/[\s^2^(Fo^2^)+(0.0295P)^2^+0.0000P] where P=(Fo^2^+2Fc^2^)/3'
_refine_ls_weighting_scheme calc
_refine_ls_wR_factor_gt 0.0716
_refine_ls_wR_factor_ref 0.0828
_reflns_number_gt 7490
_reflns_number_total 12771
_reflns_threshold_expression >2sigma(I)
_cod_data_source_file cg049783gsi20040706_102501.cif
_cod_data_source_block 6
_cod_depositor_comments
;
The following automatic conversions were performed:

'_symmetry_cell_setting' value 'Monoclinic' changed to 'monoclinic'
according to /home/saulius/struct/CIF-dictionaries/cif_core.dic
dictionary named 'cif_core.dic' version 2.4.1 from 2010-06-29.

Automatic conversion script
Id: cif_fix_values 1715 2011-07-08 13:25:40Z adriana 
;
_cod_original_cell_volume 5557.2(13)
_cod_original_sg_symbol_H-M P2(1)/c
_cod_database_code 4505005

loop_
_symmetry_equiv_pos_as_xyz
'x, y, z'
'-x, y+1/2, -z+1/2'
'-x, -y, -z'
'x, -y-1/2, z-1/2'

loop_
_atom_site_label
_atom_site_type_symbol
_atom_site_fract_x
_atom_site_fract_y
_atom_site_fract_z
_atom_site_U_iso_or_equiv
_atom_site_adp_type
_atom_site_occupancy
_atom_site_symmetry_multiplicity
_atom_site_calc_flag
_atom_site_refinement_flags
Fe1 Fe 0.74726(3) -1.24720(3) 0.744617(16) 0.01921(11) Uani 1 1 d .
Cl1 Cl 0.79004(6) -1.36922(5) 0.69633(3) 0.02403(19) Uani 1 1 d .
N1 N 1.0775(2) -0.93863(17) 1.67559(11) 0.0283(7) Uani 1 1 d .
H1A H 1.0917 -0.8874 1.6869 0.034 Uiso 1 1 calc R
C1 C 1.0185(3) -0.9481(2) 1.63167(14) 0.0305(9) Uani 1 1 d .
H1B H 0.9928 -0.9002 1.6129 0.037 Uiso 1 1 calc R
Fe2 Fe 0.69545(4) -1.84472(3) 0.887704(19) 0.02868(13) Uani 1 1 d .
Cl2 Cl 0.70852(6) -1.13067(5) 0.79775(3) 0.02303(18) Uani 1 1 d .
N2 N 1.09236(19) -1.53138(17) 1.73290(10) 0.0264(7) Uani 1 1 d .
H2A H 1.1131 -1.5752 1.7519 0.032 Uiso 1 1 calc R
C2 C 0.9944(2) -1.0281(2) 1.61332(13) 0.0266(8) Uani 1 1 d .
H2B H 0.9526 -1.0357 1.5818 0.032 Uiso 1 1 calc R
Fe3 Fe 0.80121(4) -1.80959(3) 1.114110(19) 0.02956(13) Uani 1 1 d .
Cl3 Cl 0.59046(6) -1.24845(5) 0.69820(3) 0.02428(19) Uani 1 1 d .
N3 N 0.80503(19) -1.30234(19) 1.40679(10) 0.0287(7) Uani 1 1 d .
H3A H 0.7780 -1.3085 1.3742 0.034 Uiso 1 1 calc R
C3 C 1.0330(2) -1.09759(19) 1.64209(12) 0.0206(7) Uani 1 1 d .
Fe4 Fe 0.75127(4) -1.54930(3) 0.993749(19) 0.02816(13) Uani 1 1 d .
Cl4 Cl 0.90752(6) -1.25104(5) 0.79026(3) 0.02414(18) Uani 1 1 d .
C4 C 1.0944(2) -1.0844(2) 1.68676(12) 0.0257(8) Uani 1 1 d .
H4A H 1.1219 -1.1311 1.7062 0.031 Uiso 1 1 calc R
N4 N 1.03186(18) -1.24736(16) 1.65667(9) 0.0194(6) Uani 1 1 d .
Cl5 Cl 0.80270(6) -1.15408(5) 0.68083(3) 0.02340(18) Uani 1 1 d .
N5 N 0.95380(18) -1.33886(15) 1.59210(10) 0.0188(6) Uani 1 1 d .
C5 C 1.1165(2) -1.0043(2) 1.70352(13) 0.0296(8) Uani 1 1 d .
H5B H 1.1591 -0.9950 1.7346 0.036 Uiso 1 1 calc R
Cl6 Cl 0.69251(6) -1.33640(5) 0.81299(3) 0.02380(19) Uani 1 1 d .
C6 C 1.1120(2) -1.4543(2) 1.75213(13) 0.0270(8) Uani 1 1 d .
H6A H 1.1470 -1.4476 1.7859 0.032 Uiso 1 1 calc R
N6 N 0.95878(18) -1.19187(15) 1.57574(10) 0.0195(6) Uani 1 1 d .
C7 C 1.0817(2) -1.3852(2) 1.72300(12) 0.0234(8) Uani 1 1 d .
H7A H 1.0951 -1.3302 1.7364 0.028 Uiso 1 1 calc R
N7 N 0.5735(2) -0.43491(17) 1.15531(11) 0.0310(7) Uani 1 1 d .
H7B H 0.5863 -0.3819 1.1632 0.037 Uiso 1 1 calc R
Cl7 Cl 0.72277(9) -1.71112(7) 0.87885(4) 0.0610(3) Uani 1 1 d .
Cl8 Cl 0.81671(7) -1.90475(7) 0.93506(4) 0.0502(3) Uani 1 1 d .
N8 N 0.6110(2) -1.00394(18) 1.25848(12) 0.0338(7) Uani 1 1 d .
H8A H 0.6354 -1.0422 1.2810 0.041 Uiso 1 1 calc R
C8 C 1.0310(2) -1.39653(19) 1.67354(12) 0.0188(7) Uani 1 1 d .
Cl9 Cl 0.68277(8) -1.89982(7) 0.80791(4) 0.0563(3) Uani 1 1 d .
N9 N 0.3089(2) -0.8627(2) 0.91806(11) 0.0331(8) Uani 1 1 d .
H9A H 0.2826 -0.8780 0.8866 0.040 Uiso 1 1 calc R
C9 C 1.0109(2) -1.4776(2) 1.65511(13) 0.0257(8) Uani 1 1 d .
H9B H 0.9758 -1.4862 1.6215 0.031 Uiso 1 1 calc R
Cl10 Cl 0.56052(7) -1.87357(7) 0.92281(4) 0.0464(3) Uani 1 1 d .
N10 N 0.53387(18) -0.74255(16) 1.15868(10) 0.0205(6) Uani 1 1 d .
C10 C 1.0421(2) -1.5444(2) 1.68573(13) 0.0290(8) Uani 1 1 d .
H10B H 1.0283 -1.6001 1.6737 0.035 Uiso 1 1 calc R
N11 N 0.45897(18) -0.84877(16) 1.10340(10) 0.0216(6) Uani 1 1 d .
C11 C 0.8273(2) -1.3714(2) 1.43557(13) 0.0279(8) Uani 1 1 d .
H11B H 0.8141 -1.4256 1.4208 0.034 Uiso 1 1 calc R
Cl11 Cl 0.79895(9) -1.89849(10) 1.18000(6) 0.0999(6) Uani 1 1 d .
C12 C 0.8693(2) -1.3634(2) 1.48665(12) 0.0219(7) Uani 1 1 d .
H12A H 0.8852 -1.4118 1.5077 0.026 Uiso 1 1 calc R
N12 N 0.45717(18) -0.70673(16) 1.07427(10) 0.0217(6) Uani 1 1 d .
Cl12 Cl 0.79312(9) -1.68130(8) 1.14405(5) 0.0746(4) Uani 1 1 d .
Cl13 Cl 0.93711(7) -1.83057(7) 1.07859(4) 0.0482(3) Uani 1 1 d .
C13 C 0.8880(2) -1.2832(2) 1.50706(12) 0.0201(7) Uani 1 1 d .
Cl14 Cl 0.67763(7) -1.84078(7) 1.05867(4) 0.0482(3) Uani 1 1 d .
C14 C 0.8641(2) -1.2131(2) 1.47530(12) 0.0239(8) Uani 1 1 d .
H14A H 0.8771 -1.1580 1.4886 0.029 Uiso 1 1 calc R
Cl15 Cl 0.88946(7) -1.61408(7) 1.00919(4) 0.0478(3) Uani 1 1 d .
C15 C 0.8219(2) -1.2245(2) 1.42528(13) 0.0270(8) Uani 1 1 d .
H15A H 0.8045 -1.1773 1.4035 0.032 Uiso 1 1 calc R
Cl16 Cl 0.74872(7) -1.48971(6) 0.91446(4) 0.0393(2) Uani 1 1 d .
C16 C 1.0062(2) -1.18403(19) 1.62342(12) 0.0205(7) Uani 1 1 d .
Cl17 Cl 0.74238(7) -1.44682(6) 1.05214(4) 0.0428(3) Uani 1 1 d .
C17 C 1.0029(2) -1.32266(19) 1.63895(12) 0.0192(7) Uani 1 1 d .
Cl18 Cl 0.62363(7) -1.62790(6) 0.99895(4) 0.0429(3) Uani 1 1 d .
C18 C 0.9370(2) -1.2709(2) 1.56192(12) 0.0195(7) Uani 1 1 d .
C19 C 0.5195(3) -0.4522(2) 1.11070(14) 0.0322(9) Uani 1 1 d .
H19A H 0.4961 -0.4078 1.0879 0.039 Uiso 1 1 calc R
C20 C 0.4973(2) -0.5343(2) 1.09740(13) 0.0262(8) Uani 1 1 d .
H20A H 0.4596 -0.5471 1.0651 0.031 Uiso 1 1 calc R
C21 C 0.5306(2) -0.59809(19) 1.13178(12) 0.0213(7) Uani 1 1 d .
C22 C 0.5875(2) -0.5774(2) 1.17744(13) 0.0284(8) Uani 1 1 d .
H22A H 0.6118 -0.6203 1.2011 0.034 Uiso 1 1 calc R
C23 C 0.6092(3) -0.4944(2) 1.18867(13) 0.0306(9) Uani 1 1 d .
H23A H 0.6491 -0.4798 1.2198 0.037 Uiso 1 1 calc R
C24 C 0.6225(2) -0.9230(2) 1.27168(14) 0.0326(9) Uani 1 1 d .
H24A H 0.6552 -0.9078 1.3050 0.039 Uiso 1 1 calc R
C25 C 0.5871(2) -0.8619(2) 1.23702(12) 0.0256(8) Uani 1 1 d .
H25A H 0.5951 -0.8041 1.2458 0.031 Uiso 1 1 calc R
C26 C 0.5397(2) -0.8858(2) 1.18902(12) 0.0202(7) Uani 1 1 d .
C27 C 0.5274(2) -0.9704(2) 1.17710(14) 0.0308(9) Uani 1 1 d .
H27A H 0.4938 -0.9875 1.1445 0.037 Uiso 1 1 calc R
C28 C 0.5647(3) -1.0295(2) 1.21325(15) 0.0343(9) Uani 1 1 d .
H28A H 0.5574 -1.0878 1.2058 0.041 Uiso 1 1 calc R
C29 C 0.3351(2) -0.9229(2) 0.95370(13) 0.0309(9) Uani 1 1 d .
H29A H 0.3252 -0.9805 0.9449 0.037 Uiso 1 1 calc R
C30 C 0.3764(2) -0.9002(2) 1.00289(13) 0.0264(8) Uani 1 1 d .
H30A H 0.3952 -0.9421 1.0286 0.032 Uiso 1 1 calc R
C31 C 0.3906(2) -0.8154(2) 1.01490(12) 0.0212(7) Uani 1 1 d .
C32 C 0.3627(2) -0.7554(2) 0.97682(12) 0.0265(8) Uani 1 1 d .
H32A H 0.3725 -0.6973 0.9843 0.032 Uiso 1 1 calc R
C33 C 0.3208(2) -0.7808(2) 0.92816(13) 0.0335(9) Uani 1 1 d .
H33A H 0.3004 -0.7403 0.9019 0.040 Uiso 1 1 calc R
C34 C 0.5054(2) -0.68729(19) 1.12078(12) 0.0192(7) Uani 1 1 d .
C35 C 0.5076(2) -0.8218(2) 1.14854(12) 0.0203(7) Uani 1 1 d .
C36 C 0.4387(2) -0.7888(2) 1.06765(12) 0.0203(7) Uani 1 1 d .

loop_
_atom_site_aniso_label
_atom_site_aniso_U_11
_atom_site_aniso_U_22
_atom_site_aniso_U_33
_atom_site_aniso_U_23
_atom_site_aniso_U_13
_atom_site_aniso_U_12
Fe1 0.0212(2) 0.0172(3) 0.0190(2) 0.00126(19) 0.00053(19) 0.00034(19)
Cl1 0.0294(5) 0.0222(5) 0.0198(4) -0.0017(3) -0.0009(4) 0.0053(3)
N1 0.0313(18) 0.0171(17) 0.0371(18) -0.0067(13) 0.0057(15) -0.0069(13)
C1 0.033(2) 0.019(2) 0.039(2) 0.0032(16) 0.0033(18) -0.0018(16)
Fe2 0.0269(3) 0.0303(3) 0.0292(3) -0.0080(2) 0.0050(2) -0.0022(2)
Cl2 0.0279(5) 0.0202(4) 0.0209(4) 0.0000(3) 0.0015(3) 0.0039(3)
N2 0.0254(17) 0.0255(18) 0.0284(17) 0.0120(13) 0.0042(13) 0.0074(13)
C2 0.030(2) 0.023(2) 0.0267(19) 0.0007(15) -0.0005(16) -0.0033(15)
Fe3 0.0230(3) 0.0379(3) 0.0280(3) 0.0068(2) 0.0039(2) 0.0019(2)
Cl3 0.0221(4) 0.0199(4) 0.0296(5) 0.0020(4) -0.0042(4) -0.0006(3)
N3 0.0271(17) 0.044(2) 0.0148(14) -0.0021(14) -0.0012(12) -0.0019(14)
C3 0.0209(18) 0.0169(18) 0.0243(18) -0.0020(14) 0.0029(15) -0.0002(14)
Fe4 0.0301(3) 0.0245(3) 0.0303(3) 0.0016(2) 0.0050(2) 0.0010(2)
Cl4 0.0237(4) 0.0181(4) 0.0292(4) 0.0003(3) -0.0049(4) 0.0002(3)
C4 0.030(2) 0.0184(19) 0.0277(19) -0.0006(15) -0.0022(16) -0.0014(15)
N4 0.0219(15) 0.0157(15) 0.0204(14) 0.0002(12) 0.0013(12) 0.0000(12)
Cl5 0.0278(5) 0.0226(5) 0.0196(4) 0.0022(3) 0.0017(3) -0.0038(3)
N5 0.0191(15) 0.0158(15) 0.0211(14) 0.0017(12) -0.0006(12) -0.0007(11)
C5 0.030(2) 0.030(2) 0.029(2) -0.0038(17) 0.0014(16) -0.0026(16)
Cl6 0.0315(5) 0.0205(4) 0.0190(4) 0.0018(3) 0.0007(4) -0.0064(3)
C6 0.028(2) 0.028(2) 0.0252(19) -0.0011(16) -0.0002(16) 0.0032(16)
N6 0.0221(15) 0.0162(15) 0.0199(14) -0.0012(11) -0.0003(12) -0.0029(11)
C7 0.0255(19) 0.0209(19) 0.0230(18) 0.0001(15) -0.0010(15) -0.0006(14)
N7 0.0383(19) 0.0172(17) 0.0381(18) -0.0053(14) 0.0070(15) -0.0058(13)
Cl7 0.0872(9) 0.0336(6) 0.0636(7) -0.0006(5) 0.0146(7) -0.0086(6)
Cl8 0.0374(6) 0.0588(8) 0.0540(7) 0.0025(5) 0.0025(5) 0.0103(5)
N8 0.0276(18) 0.0304(19) 0.044(2) 0.0166(15) 0.0041(15) 0.0094(14)
C8 0.0168(17) 0.0200(19) 0.0199(17) 0.0022(14) 0.0032(14) 0.0008(13)
Cl9 0.0469(7) 0.0811(9) 0.0424(6) -0.0325(6) 0.0122(5) -0.0135(6)
N9 0.0256(18) 0.055(2) 0.0184(15) -0.0126(15) 0.0003(13) -0.0022(15)
C9 0.030(2) 0.022(2) 0.0240(19) 0.0006(15) -0.0024(16) 0.0045(15)
Cl10 0.0298(6) 0.0700(8) 0.0410(6) -0.0153(5) 0.0112(5) -0.0082(5)
N10 0.0215(15) 0.0188(16) 0.0212(14) 0.0004(12) 0.0016(12) -0.0013(12)
C10 0.033(2) 0.018(2) 0.036(2) -0.0001(16) 0.0013(17) 0.0021(15)
N11 0.0235(16) 0.0196(16) 0.0219(15) 0.0006(12) 0.0030(12) -0.0029(12)
C11 0.025(2) 0.030(2) 0.028(2) -0.0082(16) 0.0025(16) -0.0049(16)
Cl11 0.0544(8) 0.1499(14) 0.1011(11) 0.0971(10) 0.0382(8) 0.0397(8)
C12 0.0237(19) 0.0214(19) 0.0202(17) 0.0006(14) 0.0006(15) -0.0008(14)
N12 0.0241(16) 0.0198(16) 0.0210(15) 0.0003(12) 0.0016(12) -0.0016(12)
Cl12 0.0583(8) 0.0733(9) 0.0934(10) -0.0497(7) 0.0134(7) -0.0134(6)
Cl13 0.0277(6) 0.0743(8) 0.0443(6) 0.0202(5) 0.0122(5) 0.0105(5)
C13 0.0159(18) 0.0247(19) 0.0201(17) 0.0006(14) 0.0033(14) -0.0005(14)
Cl14 0.0290(6) 0.0633(7) 0.0514(6) -0.0224(5) -0.0011(5) -0.0012(5)
C14 0.029(2) 0.0231(19) 0.0196(18) -0.0004(15) 0.0009(15) -0.0003(15)
Cl15 0.0444(6) 0.0549(7) 0.0431(6) -0.0061(5) -0.0015(5) 0.0208(5)
C15 0.029(2) 0.027(2) 0.0242(19) 0.0049(16) 0.0001(16) 0.0004(15)
Cl16 0.0429(6) 0.0350(6) 0.0414(6) 0.0138(4) 0.0109(5) 0.0001(4)
C16 0.0164(18) 0.0198(19) 0.0259(18) 0.0004(15) 0.0055(14) 0.0007(14)
Cl17 0.0457(6) 0.0331(6) 0.0510(6) -0.0112(4) 0.0118(5) 0.0015(4)
C17 0.0185(18) 0.0189(19) 0.0205(17) 0.0001(14) 0.0034(14) 0.0018(13)
Cl18 0.0485(6) 0.0458(6) 0.0350(5) 0.0054(4) 0.0075(5) -0.0166(5)
C18 0.0165(18) 0.0216(19) 0.0214(17) -0.0027(14) 0.0064(14) 0.0003(13)
C19 0.040(2) 0.020(2) 0.036(2) 0.0038(16) 0.0026(18) -0.0021(16)
C20 0.028(2) 0.023(2) 0.0268(19) -0.0020(15) -0.0011(16) -0.0048(15)
C21 0.0248(19) 0.0149(18) 0.0245(18) -0.0019(14) 0.0040(15) -0.0023(14)
C22 0.036(2) 0.022(2) 0.0266(19) 0.0008(15) 0.0014(17) -0.0027(16)
C23 0.037(2) 0.025(2) 0.029(2) -0.0007(16) 0.0003(17) -0.0041(16)
C24 0.030(2) 0.037(2) 0.031(2) 0.0055(18) -0.0011(17) 0.0047(17)
C25 0.026(2) 0.021(2) 0.0287(19) 0.0014(15) -0.0005(16) 0.0024(15)
C26 0.0165(18) 0.0204(19) 0.0239(18) 0.0019(14) 0.0026(14) 0.0032(14)
C27 0.027(2) 0.027(2) 0.038(2) 0.0011(17) 0.0015(17) 0.0031(16)
C28 0.035(2) 0.021(2) 0.047(2) 0.0027(18) 0.0038(19) 0.0017(16)
C29 0.027(2) 0.035(2) 0.032(2) -0.0068(17) 0.0052(17) -0.0022(16)
C30 0.027(2) 0.029(2) 0.0234(19) -0.0039(15) 0.0019(16) -0.0002(15)
C31 0.0172(18) 0.027(2) 0.0197(17) -0.0017(14) 0.0040(14) -0.0012(14)
C32 0.027(2) 0.030(2) 0.0233(18) -0.0011(16) 0.0035(15) -0.0015(16)
C33 0.030(2) 0.048(3) 0.0226(19) 0.0007(18) 0.0051(16) 0.0007(18)
C34 0.0193(18) 0.0187(18) 0.0197(17) -0.0014(14) 0.0025(14) 0.0003(14)
C35 0.0171(18) 0.0198(19) 0.0243(18) -0.0010(14) 0.0037(14) 0.0008(13)
C36 0.0175(18) 0.024(2) 0.0195(17) -0.0019(14) 0.0038(14) -0.0024(14)

loop_
_atom_type_symbol
_atom_type_description
_atom_type_scat_dispersion_real
_atom_type_scat_dispersion_imag
_atom_type_scat_source
C C 0.0033 0.0016 'International Tables Vol C Tables 4.2.6.8 and 6.1.1.4'
H H 0.0000 0.0000 'International Tables Vol C Tables 4.2.6.8 and 6.1.1.4'
N N 0.0061 0.0033 'International Tables Vol C Tables 4.2.6.8 and 6.1.1.4'
Cl Cl 0.1484 0.1585 'International Tables Vol C Tables 4.2.6.8 and 6.1.1.4'
Fe Fe 0.3463 0.8444 'International Tables Vol C Tables 4.2.6.8 and 6.1.1.4'

loop_
_geom_angle_atom_site_label_1
_geom_angle_atom_site_label_2
_geom_angle_atom_site_label_3
_geom_angle
Cl5 Fe1 Cl3 90.41(3)
Cl5 Fe1 Cl2 90.20(3)
Cl3 Fe1 Cl2 92.44(3)
Cl5 Fe1 Cl1 92.67(3)
Cl3 Fe1 Cl1 89.92(3)
Cl2 Fe1 Cl1 176.26(3)
Cl5 Fe1 Cl4 90.03(3)
Cl3 Fe1 Cl4 177.83(3)
Cl2 Fe1 Cl4 89.68(3)
Cl1 Fe1 Cl4 87.93(3)
Cl5 Fe1 Cl6 177.03(3)
Cl3 Fe1 Cl6 90.94(3)
Cl2 Fe1 Cl6 87.09(3)
Cl1 Fe1 Cl6 89.98(3)
Cl4 Fe1 Cl6 88.72(3)
C1 N1 C5 122.6(3)
N1 C1 C2 119.8(3)
Cl7 Fe2 Cl8 110.50(5)
Cl7 Fe2 Cl10 114.19(5)
Cl8 Fe2 Cl10 109.06(5)
Cl7 Fe2 Cl9 107.15(5)
Cl8 Fe2 Cl9 108.81(5)
Cl10 Fe2 Cl9 106.94(4)
C6 N2 C10 122.5(3)
C1 C2 C3 118.8(3)
Cl14 Fe3 Cl12 112.07(5)
Cl14 Fe3 Cl13 110.93(4)
Cl12 Fe3 Cl13 111.06(5)
Cl14 Fe3 Cl11 106.25(6)
Cl12 Fe3 Cl11 109.49(6)
Cl13 Fe3 Cl11 106.78(5)
C15 N3 C11 123.0(3)
C4 C3 C2 119.2(3)
C4 C3 C16 121.4(3)
C2 C3 C16 119.4(3)
Cl15 Fe4 Cl18 115.03(5)
Cl15 Fe4 Cl17 109.31(4)
Cl18 Fe4 Cl17 106.64(4)
Cl15 Fe4 Cl16 107.74(4)
Cl18 Fe4 Cl16 110.76(4)
Cl17 Fe4 Cl16 107.08(4)
C3 C4 C5 120.2(3)
C17 N4 C16 114.3(3)
C18 N5 C17 113.6(3)
N1 C5 C4 119.4(3)
N2 C6 C7 119.8(3)
C16 N6 C18 114.1(3)
C6 C7 C8 119.1(3)
C19 N7 C23 122.7(3)
C28 N8 C24 123.3(3)
C9 C8 C7 119.5(3)
C9 C8 C17 119.9(3)
C7 C8 C17 120.6(3)
C33 N9 C29 123.1(3)
C10 C9 C8 119.2(3)
C35 N10 C34 115.3(3)
N2 C10 C9 119.9(3)
C36 N11 C35 114.1(3)
N3 C11 C12 119.5(3)
C11 C12 C13 118.9(3)
C34 N12 C36 114.2(3)
C12 C13 C14 119.4(3)
C12 C13 C18 121.0(3)
C14 C13 C18 119.5(3)
C15 C14 C13 119.3(3)
N3 C15 C14 119.8(3)
N6 C16 N4 125.6(3)
N6 C16 C3 117.6(3)
N4 C16 C3 116.8(3)
N4 C17 N5 125.9(3)
N4 C17 C8 117.1(3)
N5 C17 C8 116.9(3)
N5 C18 N6 126.2(3)
N5 C18 C13 117.8(3)
N6 C18 C13 115.9(3)
N7 C19 C20 120.1(3)
C19 C20 C21 119.1(3)
C22 C21 C20 118.9(3)
C22 C21 C34 119.6(3)
C20 C21 C34 121.5(3)
C23 C22 C21 120.0(3)
N7 C23 C22 119.2(3)
N8 C24 C25 119.7(3)
C24 C25 C26 118.8(3)
C25 C26 C27 119.9(3)
C25 C26 C35 120.4(3)
C27 C26 C35 119.5(3)
C28 C27 C26 119.1(3)
N8 C28 C27 119.2(3)
N9 C29 C30 119.3(3)
C29 C30 C31 119.4(3)
C32 C31 C30 119.3(3)
C32 C31 C36 120.0(3)
C30 C31 C36 120.7(3)
C33 C32 C31 119.3(3)
N9 C33 C32 119.6(3)
N10 C34 N12 125.0(3)
N10 C34 C21 116.5(3)
N12 C34 C21 118.5(3)
N10 C35 N11 125.1(3)
N10 C35 C26 117.3(3)
N11 C35 C26 117.6(3)
N11 C36 N12 126.1(3)
N11 C36 C31 117.0(3)
N12 C36 C31 116.8(3)

loop_
_geom_bond_atom_site_label_1
_geom_bond_atom_site_label_2
_geom_bond_distance
Fe1 Cl5 2.3711(9)
Fe1 Cl3 2.3732(9)
Fe1 Cl2 2.3803(9)
Fe1 Cl1 2.3970(9)
Fe1 Cl4 2.4080(9)
Fe1 Cl6 2.4144(9)
N1 C1 1.327(4)
N1 C5 1.346(4)
C1 C2 1.384(4)
Fe2 Cl7 2.1728(12)
Fe2 Cl8 2.1912(11)
Fe2 Cl10 2.1919(11)
Fe2 Cl9 2.1951(11)
N2 C6 1.337(4)
N2 C10 1.342(4)
C2 C3 1.402(4)
Fe3 Cl14 2.1694(11)
Fe3 Cl12 2.1825(13)
Fe3 Cl13 2.1866(11)
Fe3 Cl11 2.1897(12)
N3 C15 1.336(4)
N3 C11 1.339(4)
C3 C4 1.368(4)
C3 C16 1.489(4)
Fe4 Cl15 2.1777(11)
Fe4 Cl18 2.1796(11)
Fe4 Cl17 2.2117(10)
Fe4 Cl16 2.2181(10)
C4 C5 1.369(4)
N4 C17 1.327(4)
N4 C16 1.340(4)
N5 C18 1.331(4)
N5 C17 1.338(4)
C6 C7 1.368(4)
N6 C16 1.327(4)
N6 C18 1.332(4)
C7 C8 1.390(4)
N7 C19 1.325(4)
N7 C23 1.333(4)
N8 C28 1.324(4)
N8 C24 1.336(4)
C8 C9 1.390(4)
C8 C17 1.495(4)
N9 C33 1.334(4)
N9 C29 1.342(4)
C9 C10 1.362(4)
N10 C35 1.329(4)
N10 C34 1.334(4)
N11 C36 1.327(4)
N11 C35 1.343(4)
C11 C12 1.375(4)
C12 C13 1.391(4)
N12 C34 1.336(4)
N12 C36 1.337(4)
C13 C14 1.396(4)
C13 C18 1.502(4)
C14 C15 1.357(4)
C19 C20 1.376(4)
C20 C21 1.388(4)
C21 C22 1.378(4)
C21 C34 1.481(4)
C22 C23 1.376(4)
C24 C25 1.369(4)
C25 C26 1.381(4)
C26 C27 1.385(4)
C26 C35 1.484(4)
C27 C28 1.379(4)
C29 C30 1.370(4)
C30 C31 1.393(4)
C31 C32 1.386(4)
C31 C36 1.498(4)
C32 C33 1.374(4)
